data_7035837
loop_
_publ_author_name
'Patel, Dipti'
'Wooles, Ashley'
'Cornish, Andrew D.'
'Steven, Lindsey'
'Davies, E. Stephen'
'Evans, David J.'
'McMaster, Jonathan'
'Lewis, William'
'Blake, Alexander J.'
'Liddle, Stephen T.'

_publ_section_title
;
 Synthesis and characterisation of halide, separated ion pair, and hydride
 cyclopentadienyl iron bis(diphenylphosphino)ethane derivatives.
;
_journal_issue 31
_journal_name_full 'Dalton transactions (Cambridge, England : 2003)'
_journal_page_first 14159
_journal_page_last 14177
_journal_paper_doi 10.1039/c5dt00704f
_journal_volume 44
_journal_year 2015
_chemical_formula_moiety 'C34 H37 Fe I P2 Si, 0.5(C7 H8)'
_chemical_formula_sum 'C37.5 H41 Fe I P2 Si'
_chemical_formula_weight 764.48
_space_group_crystal_system triclinic
_space_group_IT_number 2
_space_group_name_Hall '-P 1'
_space_group_name_H-M_alt 'P -1'
_symmetry_space_group_name_Hall '-P 1'
_symmetry_space_group_name_H-M 'P -1'
_atom_sites_solution_hydrogens geom
_atom_sites_solution_primary direct
_atom_sites_solution_secondary difmap
_audit_creation_date 2015-05-06
_audit_creation_method
;
Olex2 1.2
(compiled 2015.01.26 svn.r3150 for OlexSys, GUI svn.r4998)
;
_audit_update_record
;
2015-05-11 deposited with the CCDC.
2015-07-07 downloaded from the CCDC.
;
_cell_angle_alpha 106.3660(10)
_cell_angle_beta 103.3670(10)
_cell_angle_gamma 104.0210(10)
_cell_formula_units_Z 2
_cell_length_a 10.5992(9)
_cell_length_b 12.5015(11)
_cell_length_c 14.6903(13)
_cell_measurement_reflns_used 6306
_cell_measurement_temperature 90(2)
_cell_measurement_theta_max 27.501
_cell_measurement_theta_min 2.265
_cell_volume 1715.7(3)
_computing_cell_refinement 'Bruker SAINT version 6.36A (Bruker, 2000)'
_computing_data_collection 'Bruker SMART version 5.625 (Bruker, 2001)'
_computing_data_reduction 'Bruker SAINT; SHELXTL (Sheldrick, 2008)'
_computing_molecular_graphics 'Olex2 (Dolomanov et al., 2009)'
_computing_publication_material 'Olex2 (Dolomanov et al., 2009)'
_computing_structure_refinement 'ShelXL (Sheldrick, 2008)'
_computing_structure_solution 'XS (Sheldrick, 2008)'
_diffrn_ambient_temperature 90(2)
_diffrn_measured_fraction_theta_full 0.994
_diffrn_measured_fraction_theta_max 0.976
_diffrn_measurement_device_type 'Bruker SMART APEX CCD area detector'
_diffrn_radiation_monochromator graphite
_diffrn_radiation_type MoK\a
_diffrn_radiation_wavelength 0.71073
_diffrn_reflns_av_R_equivalents 0.0268
_diffrn_reflns_av_unetI/netI 0.0419
_diffrn_reflns_Laue_measured_fraction_full 0.994
_diffrn_reflns_Laue_measured_fraction_max 0.976
_diffrn_reflns_limit_h_max 13
_diffrn_reflns_limit_h_min -13
_diffrn_reflns_limit_k_max 16
_diffrn_reflns_limit_k_min -16
_diffrn_reflns_limit_l_max 19
_diffrn_reflns_limit_l_min -19
_diffrn_reflns_number 15274
_diffrn_reflns_point_group_measured_fraction_full 0.994
_diffrn_reflns_point_group_measured_fraction_max 0.976
_diffrn_reflns_theta_full 25.242
_diffrn_reflns_theta_max 27.552
_diffrn_reflns_theta_min 2.265
_diffrn_source 'sealed tube'
_exptl_absorpt_coefficient_mu 1.493
_exptl_absorpt_correction_T_max 0.7456
_exptl_absorpt_correction_T_min 0.6643
_exptl_absorpt_correction_type multi-scan
_exptl_absorpt_process_details
;
SADABS-2007/2 (Bruker,2007) was used for absorption correction.
wR2(int) was 0.0566 before and 0.0370 after correction.
The Ratio of minimum to maximum transmission is 0.8910.
The \l/2 correction factor is 0.0015.
;
_exptl_crystal_colour 'clear blue'
_exptl_crystal_colour_lustre clear
_exptl_crystal_colour_primary blue
_exptl_crystal_density_diffrn 1.480
_exptl_crystal_description block
_exptl_crystal_F_000 778
_exptl_crystal_size_max 0.05
_exptl_crystal_size_mid 0.03
_exptl_crystal_size_min 0.01
_refine_diff_density_max 0.824
_refine_diff_density_min -0.635
_refine_diff_density_rms 0.092
_refine_ls_extinction_method none
_refine_ls_goodness_of_fit_ref 1.037
_refine_ls_hydrogen_treatment constr
_refine_ls_matrix_type full
_refine_ls_number_parameters 384
_refine_ls_number_reflns 7740
_refine_ls_number_restraints 6
_refine_ls_restrained_S_all 1.042
_refine_ls_R_factor_all 0.0391
_refine_ls_R_factor_gt 0.0331
_refine_ls_shift/su_max 0.001
_refine_ls_shift/su_mean 0.000
_refine_ls_structure_factor_coef Fsqd
_refine_ls_weighting_details 'w=1/[\s^2^(Fo^2^)+(0.0347P)^2^+1.3576P] where P=(Fo^2^+2Fc^2^)/3'
_refine_ls_weighting_scheme calc
_refine_ls_wR_factor_gt 0.0764
_refine_ls_wR_factor_ref 0.0803
_reflns_Friedel_coverage 0.000
_reflns_number_gt 6863
_reflns_number_total 7740
_reflns_threshold_expression 'I > 2\s(I)'
_cod_data_source_file c5dt00704f2.cif
_cod_data_source_block 3I
_cod_depositor_comments 'Adding full bibliography for 7035824--7035849.cif.'
_cod_original_formula_sum 'C37.50 H41 Fe I P2 Si'
_cod_database_code 7035837
_nottingham_internal_coll_name FEACMD
_nottingham_internal_coll_number 10736
_nottingham_internal_coll_client AC/STL
_nottingham_internal_coll_type sphere
_nottingham_internal_coll_frame_method \w
_nottingham_internal_coll_frame_time 30
_nottingham_internal_coll_frame_width 0.3
_nottingham_internal_coll_user AC
_nottingham_internal_coll_date 26/9/2011
_nottingham_internal_process_date 17/11/2011
_nottingham_internal_process_user WL
_nottingham_internal_solution_date 17/11/2011
_nottingham_internal_solution_user AC
_nottingham_internal_refinement_date 6/5/2015
_nottingham_internal_refinement_user pczwl
_nottingham_internal_validation_date 6/5/2015
_nottingham_internal_validation_user pczwl
_nottingham_internal_archive_date 6/5/2015
_shelx_shelxl_version_number 2014/7
_shelx_space_group_comment
;
The symmetry employed for this shelxl refinement is uniquely defined
by the following loop, which should always be used as a source of
symmetry information in preference to the above space-group names.
They are only intended as comments.
;
_olex2_refinement_description
;
1. Fixed Uiso
 At 1.2 times of:
  All C(H) groups, All C(H,H) groups
 At 1.5 times of:
  All C(H,H,H) groups
2. Restrained distances
 C37-C35 \\sim C35-C41
 with sigma of 0.02
 C38-C36 \\sim C36-C40
 with sigma of 0.02
 C37-C39 \\sim C39-C41
 with sigma of 0.02
 C37-C36 \\sim C41-C36
 with sigma of 0.02
 C38-C37 \\sim C41-C40
 with sigma of 0.02
 C39-C38 \\sim C40-C39
 with sigma of 0.02
3. Others
 Fixed Sof: C35(0.5) H35A(0.5) H35B(0.5) H35C(0.5) C36(0.5) C37(0.5) H37(0.5)
 C38(0.5) H38(0.5) C39(0.5) H39(0.5) C40(0.5) H40(0.5) C41(0.5) H41(0.5)
4.a Secondary CH2 refined with riding coordinates:
 C1(H1A,H1B), C2(H2A,H2B)
4.b Aromatic/amide H refined with riding coordinates:
 C4(H4), C5(H5), C6(H6), C7(H7), C8(H8), C10(H10), C11(H11), C12(H12),
 C13(H13), C14(H14), C16(H16), C17(H17), C18(H18), C19(H19), C20(H20), C22(H22),
  C23(H23), C24(H24), C25(H25), C26(H26), C28(H28), C29(H29), C30(H30),
 C31(H31), C37(H37), C38(H38), C39(H39), C40(H40), C41(H41)
4.c Idealised Me refined as rotating group:
 C32(H32A,H32B,H32C), C33(H33A,H33B,H33C), C34(H34C,H34A,H34B), C35(H35A,H35B,
 H35C)
;
_olex2_submission_special_instructions 'No special instructions were received'

loop_
_space_group_symop_operation_xyz
'x, y, z'
'-x, -y, -z'

loop_
_atom_site_label
_atom_site_type_symbol
_atom_site_fract_x
_atom_site_fract_y
_atom_site_fract_z
_atom_site_U_iso_or_equiv
_atom_site_adp_type
_atom_site_occupancy
_atom_site_site_symmetry_order
_atom_site_calc_flag
_atom_site_refinement_flags_posn
_atom_site_refinement_flags_occupancy
_atom_site_disorder_assembly
_atom_site_disorder_group
I1 I 0.09909(2) 0.17351(2) 0.69682(2) 0.01950(6) Uani 1 1 d . . . .
P1 P 0.40197(7) 0.27602(6) 0.65762(5) 0.01620(14) Uani 1 1 d . . . .
Fe1 Fe 0.36517(4) 0.21780(3) 0.77913(3) 0.01611(9) Uani 1 1 d . . . .
C1 C 0.3119(3) 0.1518(2) 0.53799(19) 0.0192(5) Uani 1 1 d . . . .
H1A H 0.2141 0.1458 0.5152 0.023 Uiso 1 1 calc R . . .
H1B H 0.3529 0.1660 0.4866 0.023 Uiso 1 1 calc R . . .
Si1 Si 0.26040(8) 0.14184(7) 0.98671(6) 0.02289(16) Uani 1 1 d . . . .
P2 P 0.34625(7) 0.04177(6) 0.68128(5) 0.01593(13) Uani 1 1 d . . . .
C2 C 0.3223(3) 0.0359(2) 0.5499(2) 0.0199(5) Uani 1 1 d . . . .
H2A H 0.4007 0.0195 0.5299 0.024 Uiso 1 1 calc R . . .
H2B H 0.2376 -0.0296 0.5045 0.024 Uiso 1 1 calc R . . .
C3 C 0.5807(3) 0.3252(2) 0.6594(2) 0.0188(5) Uani 1 1 d . . . .
C4 C 0.6691(3) 0.4343(2) 0.7303(2) 0.0232(6) Uani 1 1 d . . . .
H4 H 0.6337 0.4836 0.7722 0.028 Uiso 1 1 calc R . . .
C5 C 0.8079(3) 0.4718(3) 0.7405(2) 0.0259(6) Uani 1 1 d . . . .
H5 H 0.8670 0.5460 0.7894 0.031 Uiso 1 1 calc R . . .
C6 C 0.8600(3) 0.4006(3) 0.6791(2) 0.0279(6) Uani 1 1 d . . . .
H6 H 0.9552 0.4253 0.6868 0.033 Uiso 1 1 calc R . . .
C7 C 0.7738(3) 0.2945(3) 0.6072(2) 0.0267(6) Uani 1 1 d . . . .
H7 H 0.8093 0.2468 0.5642 0.032 Uiso 1 1 calc R . . .
C8 C 0.6346(3) 0.2563(2) 0.5968(2) 0.0220(6) Uani 1 1 d . . . .
H8 H 0.5759 0.1829 0.5466 0.026 Uiso 1 1 calc R . . .
C9 C 0.3470(3) 0.3958(2) 0.6322(2) 0.0186(5) Uani 1 1 d . . . .
C10 C 0.2831(3) 0.4554(2) 0.6917(2) 0.0239(6) Uani 1 1 d . . . .
H10 H 0.2732 0.4378 0.7490 0.029 Uiso 1 1 calc R . . .
C11 C 0.2337(3) 0.5407(3) 0.6676(3) 0.0302(7) Uani 1 1 d . . . .
H11 H 0.1910 0.5817 0.7090 0.036 Uiso 1 1 calc R . . .
C12 C 0.2463(3) 0.5663(3) 0.5841(3) 0.0286(7) Uani 1 1 d . . . .
H12 H 0.2098 0.6229 0.5669 0.034 Uiso 1 1 calc R . . .
C13 C 0.3127(3) 0.5091(3) 0.5253(2) 0.0249(6) Uani 1 1 d . . . .
H13 H 0.3228 0.5273 0.4683 0.030 Uiso 1 1 calc R . . .
C14 C 0.3641(3) 0.4255(2) 0.5500(2) 0.0214(6) Uani 1 1 d . . . .
H14 H 0.4114 0.3880 0.5106 0.026 Uiso 1 1 calc R . . .
C15 C 0.4943(3) -0.0117(2) 0.7018(2) 0.0192(5) Uani 1 1 d . . . .
C16 C 0.6270(3) 0.0703(3) 0.7318(2) 0.0228(6) Uani 1 1 d . . . .
H16 H 0.6385 0.1519 0.7470 0.027 Uiso 1 1 calc R . . .
C17 C 0.7414(3) 0.0335(3) 0.7393(2) 0.0273(6) Uani 1 1 d . . . .
H17 H 0.8300 0.0894 0.7575 0.033 Uiso 1 1 calc R . . .
C18 C 0.7263(3) -0.0848(3) 0.7202(2) 0.0267(6) Uani 1 1 d . . . .
H18 H 0.8047 -0.1098 0.7264 0.032 Uiso 1 1 calc R . . .
C19 C 0.5969(3) -0.1665(3) 0.6921(2) 0.0259(6) Uani 1 1 d . . . .
H19 H 0.5866 -0.2474 0.6796 0.031 Uiso 1 1 calc R . . .
C20 C 0.4821(3) -0.1301(2) 0.6820(2) 0.0225(6) Uani 1 1 d . . . .
H20 H 0.3936 -0.1871 0.6612 0.027 Uiso 1 1 calc R . . .
C21 C 0.2082(3) -0.0848(2) 0.6733(2) 0.0190(5) Uani 1 1 d . . . .
C22 C 0.0877(3) -0.1423(2) 0.5929(2) 0.0249(6) Uani 1 1 d . . . .
H22 H 0.0739 -0.1169 0.5373 0.030 Uiso 1 1 calc R . . .
C23 C -0.0133(3) -0.2370(3) 0.5932(3) 0.0319(7) Uani 1 1 d . . . .
H23 H -0.0934 -0.2784 0.5363 0.038 Uiso 1 1 calc R . . .
C24 C 0.0021(3) -0.2711(3) 0.6752(3) 0.0334(7) Uani 1 1 d . . . .
H24 H -0.0683 -0.3345 0.6755 0.040 Uiso 1 1 calc R . . .
C25 C 0.1194(3) -0.2132(3) 0.7569(3) 0.0310(7) Uani 1 1 d . . . .
H25 H 0.1298 -0.2363 0.8138 0.037 Uiso 1 1 calc R . . .
C26 C 0.2230(3) -0.1207(2) 0.7562(2) 0.0244(6) Uani 1 1 d . . . .
H26 H 0.3043 -0.0817 0.8123 0.029 Uiso 1 1 calc R . . .
C27 C 0.3676(3) 0.2224(2) 0.9264(2) 0.0211(6) Uani 1 1 d . . . .
C28 C 0.3635(3) 0.3326(2) 0.9149(2) 0.0231(6) Uani 1 1 d . . . .
H28 H 0.2934 0.3659 0.9227 0.028 Uiso 1 1 calc R . . .
C29 C 0.4789(3) 0.3834(2) 0.8903(2) 0.0247(6) Uani 1 1 d . . . .
H29 H 0.4999 0.4563 0.8798 0.030 Uiso 1 1 calc R . . .
C30 C 0.5585(3) 0.3061(3) 0.8842(2) 0.0248(6) Uani 1 1 d . . . .
H30 H 0.6415 0.3177 0.8682 0.030 Uiso 1 1 calc R . . .
C31 C 0.4905(3) 0.2087(3) 0.9065(2) 0.0217(6) Uani 1 1 d . . . .
H31 H 0.5217 0.1439 0.9080 0.026 Uiso 1 1 calc R . . .
C32 C 0.3484(3) 0.0462(3) 1.0336(2) 0.0297(7) Uani 1 1 d . . . .
H32A H 0.3545 -0.0140 0.9768 0.044 Uiso 1 1 calc GR . . .
H32B H 0.2959 0.0076 1.0691 0.044 Uiso 1 1 calc GR . . .
H32C H 0.4410 0.0947 1.0794 0.044 Uiso 1 1 calc GR . . .
C33 C 0.0802(3) 0.0548(3) 0.9053(2) 0.0310(7) Uani 1 1 d . . . .
H33A H 0.0792 0.0139 0.8375 0.047 Uiso 1 1 calc GR . . .
H33B H 0.0262 0.1080 0.9030 0.047 Uiso 1 1 calc GR . . .
H33C H 0.0404 -0.0033 0.9327 0.047 Uiso 1 1 calc GR . . .
C34 C 0.2571(4) 0.2589(3) 1.0974(2) 0.0342(7) Uani 1 1 d . . . .
H34C H 0.3506 0.3002 1.1445 0.051 Uiso 1 1 calc GR . . .
H34A H 0.1986 0.2224 1.1307 0.051 Uiso 1 1 calc GR . . .
H34B H 0.2205 0.3153 1.0751 0.051 Uiso 1 1 calc GR . . .
C35 C -0.1166(11) 0.2937(10) 0.9949(8) 0.070(3) Uiso 0.5 1 d D P A -1
H35A H -0.1663 0.2377 0.9263 0.105 Uiso 0.5 1 calc GR P A -1
H35B H -0.1814 0.3011 1.0324 0.105 Uiso 0.5 1 calc GR P A -1
H35C H -0.0474 0.2651 1.0278 0.105 Uiso 0.5 1 calc GR P A -1
C36 C -0.0454(10) 0.4151(10) 0.9920(7) 0.062(2) Uiso 0.5 1 d D P A -1
C37 C 0.0352(8) 0.4314(7) 0.9401(6) 0.0465(19) Uiso 0.5 1 d D P A -1
H37 H 0.0472 0.3633 0.8992 0.056 Uiso 0.5 1 calc R P A -1
C38 C 0.1106(9) 0.5460(8) 0.9384(7) 0.057(2) Uiso 0.5 1 d D P A -1
H38 H 0.1682 0.5563 0.8985 0.068 Uiso 0.5 1 calc R P A -1
C39 C 0.0854(9) 0.6373(9) 1.0039(6) 0.049(2) Uiso 0.5 1 d D P A -1
H39 H 0.1303 0.7157 1.0097 0.059 Uiso 0.5 1 calc R P A -1
C40 C 0.0035(8) 0.6231(7) 1.0589(6) 0.0416(17) Uiso 0.5 1 d D P A -1
H40 H -0.0075 0.6907 1.1016 0.050 Uiso 0.5 1 calc R P A -1
C41 C -0.0695(8) 0.5069(6) 1.0553(5) 0.0388(16) Uiso 0.5 1 d D P A -1
H41 H -0.1291 0.4950 1.0935 0.047 Uiso 0.5 1 calc R P A -1

loop_
_atom_site_aniso_label
_atom_site_aniso_U_11
_atom_site_aniso_U_22
_atom_site_aniso_U_33
_atom_site_aniso_U_23
_atom_site_aniso_U_13
_atom_site_aniso_U_12
I1 0.01727(9) 0.02055(10) 0.02247(10) 0.00846(7) 0.00758(7) 0.00723(7)
P1 0.0163(3) 0.0139(3) 0.0189(3) 0.0059(3) 0.0066(3) 0.0047(2)
Fe1 0.01631(18) 0.01462(18) 0.01604(18) 0.00435(14) 0.00511(14) 0.00420(14)
C1 0.0220(13) 0.0155(13) 0.0193(13) 0.0069(10) 0.0063(10) 0.0042(10)
Si1 0.0270(4) 0.0259(4) 0.0211(4) 0.0102(3) 0.0117(3) 0.0120(3)
P2 0.0151(3) 0.0142(3) 0.0183(3) 0.0058(3) 0.0056(2) 0.0043(2)
C2 0.0237(13) 0.0164(13) 0.0197(13) 0.0072(10) 0.0065(11) 0.0066(10)
C3 0.0194(13) 0.0190(13) 0.0226(13) 0.0100(11) 0.0096(11) 0.0084(10)
C4 0.0224(14) 0.0207(14) 0.0259(14) 0.0075(11) 0.0094(11) 0.0056(11)
C5 0.0193(13) 0.0243(15) 0.0308(15) 0.0100(12) 0.0061(12) 0.0030(11)
C6 0.0189(13) 0.0286(16) 0.0421(18) 0.0182(14) 0.0132(13) 0.0085(12)
C7 0.0276(15) 0.0250(15) 0.0389(17) 0.0149(13) 0.0203(13) 0.0147(12)
C8 0.0254(14) 0.0166(13) 0.0270(14) 0.0087(11) 0.0118(12) 0.0078(11)
C9 0.0164(12) 0.0126(12) 0.0251(14) 0.0064(10) 0.0054(10) 0.0031(9)
C10 0.0262(14) 0.0161(13) 0.0318(15) 0.0082(12) 0.0139(12) 0.0074(11)
C11 0.0303(16) 0.0201(15) 0.0490(19) 0.0141(14) 0.0211(14) 0.0132(12)
C12 0.0216(14) 0.0178(14) 0.0493(19) 0.0163(13) 0.0110(13) 0.0066(11)
C13 0.0192(13) 0.0229(14) 0.0335(16) 0.0146(12) 0.0068(12) 0.0049(11)
C14 0.0183(13) 0.0196(13) 0.0279(14) 0.0102(11) 0.0089(11) 0.0057(10)
C15 0.0186(12) 0.0236(14) 0.0181(13) 0.0086(11) 0.0071(10) 0.0090(10)
C16 0.0207(13) 0.0256(14) 0.0258(14) 0.0133(12) 0.0080(11) 0.0083(11)
C17 0.0214(14) 0.0369(17) 0.0268(15) 0.0151(13) 0.0093(12) 0.0092(12)
C18 0.0266(15) 0.0400(18) 0.0203(14) 0.0117(13) 0.0092(12) 0.0199(13)
C19 0.0317(15) 0.0281(15) 0.0225(14) 0.0084(12) 0.0100(12) 0.0174(12)
C20 0.0235(14) 0.0213(14) 0.0211(13) 0.0047(11) 0.0079(11) 0.0076(11)
C21 0.0190(13) 0.0147(12) 0.0260(14) 0.0066(11) 0.0107(11) 0.0074(10)
C22 0.0198(13) 0.0220(14) 0.0349(16) 0.0117(12) 0.0084(12) 0.0088(11)
C23 0.0185(14) 0.0221(15) 0.051(2) 0.0117(14) 0.0061(13) 0.0057(11)
C24 0.0264(15) 0.0204(15) 0.062(2) 0.0176(15) 0.0248(15) 0.0086(12)
C25 0.0421(18) 0.0235(15) 0.0388(18) 0.0164(13) 0.0265(15) 0.0114(13)
C26 0.0294(15) 0.0205(14) 0.0236(14) 0.0078(11) 0.0111(12) 0.0066(11)
C27 0.0252(14) 0.0198(13) 0.0160(13) 0.0039(10) 0.0058(11) 0.0071(11)
C28 0.0283(14) 0.0216(14) 0.0175(13) 0.0033(11) 0.0082(11) 0.0085(11)
C29 0.0313(15) 0.0164(13) 0.0201(14) 0.0024(11) 0.0066(12) 0.0032(11)
C30 0.0214(13) 0.0288(15) 0.0159(13) 0.0043(11) 0.0021(11) 0.0022(11)
C31 0.0203(13) 0.0242(14) 0.0175(13) 0.0065(11) 0.0014(10) 0.0076(11)
C32 0.0396(17) 0.0340(17) 0.0238(15) 0.0134(13) 0.0143(13) 0.0192(14)
C33 0.0271(15) 0.0404(18) 0.0336(17) 0.0190(14) 0.0168(13) 0.0115(13)
C34 0.052(2) 0.0337(17) 0.0280(16) 0.0132(14) 0.0208(15) 0.0239(16)

loop_
_atom_type_symbol
_atom_type_description
_atom_type_scat_dispersion_real
_atom_type_scat_dispersion_imag
_atom_type_scat_source
C C 0.0033 0.0016 'International Tables Vol C Tables 4.2.6.8 and 6.1.1.4'
H H 0.0000 0.0000 'International Tables Vol C Tables 4.2.6.8 and 6.1.1.4'
Fe Fe 0.3463 0.8444 'International Tables Vol C Tables 4.2.6.8 and 6.1.1.4'
I I -0.4742 1.8119 'International Tables Vol C Tables 4.2.6.8 and 6.1.1.4'
P P 0.1023 0.0942 'International Tables Vol C Tables 4.2.6.8 and 6.1.1.4'
Si Si 0.0817 0.0704 'International Tables Vol C Tables 4.2.6.8 and 6.1.1.4'

loop_
_geom_angle_atom_site_label_1
_geom_angle_atom_site_label_2
_geom_angle_atom_site_label_3
_geom_angle
C1 P1 Fe1 108.76(9)
C3 P1 Fe1 117.13(9)
C3 P1 C1 104.79(12)
C9 P1 Fe1 121.81(9)
C9 P1 C1 102.47(12)
C9 P1 C3 99.80(12)
P1 Fe1 I1 88.82(2)
P1 Fe1 P2 85.65(3)
P2 Fe1 I1 89.76(2)
C27 Fe1 I1 99.15(8)
C27 Fe1 P1 160.60(8)
C27 Fe1 P2 111.87(8)
C28 Fe1 I1 90.85(8)
C28 Fe1 P1 123.23(8)
C28 Fe1 P2 151.11(8)
C28 Fe1 C27 39.68(11)
C29 Fe1 I1 117.77(9)
C29 Fe1 P1 93.65(8)
C29 Fe1 P2 152.46(9)
C29 Fe1 C27 66.98(11)
C29 Fe1 C28 39.17(11)
C30 Fe1 I1 156.67(9)
C30 Fe1 P1 98.54(8)
C30 Fe1 P2 112.75(9)
C30 Fe1 C27 67.63(11)
C30 Fe1 C28 66.57(12)
C30 Fe1 C29 40.07(12)
C30 Fe1 C31 40.08(11)
C31 Fe1 I1 136.61(8)
C31 Fe1 P1 134.54(8)
C31 Fe1 P2 94.52(8)
C31 Fe1 C27 39.81(11)
C31 Fe1 C28 66.00(11)
C31 Fe1 C29 66.63(11)
P1 C1 H1A 109.6
P1 C1 H1B 109.6
H1A C1 H1B 108.1
C2 C1 P1 110.49(18)
C2 C1 H1A 109.6
C2 C1 H1B 109.6
C32 Si1 C27 109.00(14)
C32 Si1 C34 108.10(14)
C33 Si1 C27 114.59(13)
C33 Si1 C32 110.93(15)
C33 Si1 C34 108.45(16)
C34 Si1 C27 105.44(14)
C2 P2 Fe1 110.69(9)
C15 P2 Fe1 119.24(9)
C15 P2 C2 99.79(12)
C21 P2 Fe1 117.90(9)
C21 P2 C2 105.84(12)
C21 P2 C15 101.14(12)
C1 C2 P2 111.98(18)
C1 C2 H2A 109.2
C1 C2 H2B 109.2
P2 C2 H2A 109.2
P2 C2 H2B 109.2
H2A C2 H2B 107.9
C4 C3 P1 118.4(2)
C8 C3 P1 123.2(2)
C8 C3 C4 118.3(2)
C3 C4 H4 119.5
C5 C4 C3 120.9(3)
C5 C4 H4 119.5
C4 C5 H5 120.1
C6 C5 C4 119.8(3)
C6 C5 H5 120.1
C5 C6 H6 120.0
C7 C6 C5 120.0(3)
C7 C6 H6 120.0
C6 C7 H7 119.8
C6 C7 C8 120.5(3)
C8 C7 H7 119.8
C3 C8 H8 119.7
C7 C8 C3 120.5(3)
C7 C8 H8 119.7
C10 C9 P1 120.8(2)
C10 C9 C14 118.9(2)
C14 C9 P1 120.3(2)
C9 C10 H10 119.9
C9 C10 C11 120.2(3)
C11 C10 H10 119.9
C10 C11 H11 119.7
C12 C11 C10 120.6(3)
C12 C11 H11 119.7
C11 C12 H12 120.1
C11 C12 C13 119.8(3)
C13 C12 H12 120.1
C12 C13 H13 120.1
C14 C13 C12 119.9(3)
C14 C13 H13 120.1
C9 C14 H14 119.7
C13 C14 C9 120.7(3)
C13 C14 H14 119.7
C16 C15 P2 118.2(2)
C20 C15 P2 123.7(2)
C20 C15 C16 117.8(2)
C15 C16 H16 119.6
C17 C16 C15 120.8(3)
C17 C16 H16 119.6
C16 C17 H17 120.0
C18 C17 C16 120.1(3)
C18 C17 H17 120.0
C17 C18 H18 120.0
C19 C18 C17 119.9(3)
C19 C18 H18 120.0
C18 C19 H19 120.0
C18 C19 C20 120.0(3)
C20 C19 H19 120.0
C15 C20 H20 119.3
C19 C20 C15 121.3(3)
C19 C20 H20 119.3
C22 C21 P2 123.9(2)
C22 C21 C26 118.6(2)
C26 C21 P2 117.5(2)
C21 C22 H22 119.8
C21 C22 C23 120.3(3)
C23 C22 H22 119.8
C22 C23 H23 119.7
C24 C23 C22 120.5(3)
C24 C23 H23 119.7
C23 C24 H24 120.0
C23 C24 C25 120.0(3)
C25 C24 H24 120.0
C24 C25 H25 120.0
C24 C25 C26 120.0(3)
C26 C25 H25 120.0
C21 C26 H26 119.7
C25 C26 C21 120.5(3)
C25 C26 H26 119.7
Si1 C27 Fe1 138.76(15)
C28 C27 Fe1 68.97(15)
C28 C27 Si1 124.9(2)
C31 C27 Fe1 67.74(15)
C31 C27 Si1 128.6(2)
C31 C27 C28 104.7(2)
Fe1 C28 H28 125.5
C27 C28 Fe1 71.34(16)
C27 C28 H28 125.0
C29 C28 Fe1 69.78(16)
C29 C28 C27 110.0(3)
C29 C28 H28 125.0
Fe1 C29 H29 125.5
C28 C29 Fe1 71.05(16)
C28 C29 H29 126.0
C28 C29 C30 108.0(3)
C30 C29 Fe1 69.05(15)
C30 C29 H29 126.0
Fe1 C30 H30 124.0
C29 C30 Fe1 70.88(16)
C29 C30 H30 126.4
C31 C30 Fe1 70.33(15)
C31 C30 C29 107.2(3)
C31 C30 H30 126.4
Fe1 C31 H31 124.6
C27 C31 Fe1 72.45(15)
C27 C31 H31 124.9
C30 C31 Fe1 69.60(15)
C30 C31 C27 110.1(3)
C30 C31 H31 124.9
Si1 C32 H32A 109.5
Si1 C32 H32B 109.5
Si1 C32 H32C 109.5
H32A C32 H32B 109.5
H32A C32 H32C 109.5
H32B C32 H32C 109.5
Si1 C33 H33A 109.5
Si1 C33 H33B 109.5
Si1 C33 H33C 109.5
H33A C33 H33B 109.5
H33A C33 H33C 109.5
H33B C33 H33C 109.5
Si1 C34 H34C 109.5
Si1 C34 H34A 109.5
Si1 C34 H34B 109.5
H34C C34 H34A 109.5
H34C C34 H34B 109.5
H34A C34 H34B 109.5
H35A C35 H35B 109.5
H35A C35 H35C 109.5
H35B C35 H35C 109.5
C36 C35 H35A 109.5
C36 C35 H35B 109.5
C36 C35 H35C 109.5
C37 C36 C35 123.9(8)
C37 C36 C41 122.5(10)
C41 C36 C35 113.5(8)
C36 C37 H37 117.0
C36 C37 C38 126.0(9)
C38 C37 H37 117.0
C37 C38 H38 124.9
C39 C38 C37 110.2(8)
C39 C38 H38 124.9
C38 C39 H39 117.5
C40 C39 C38 125.1(10)
C40 C39 H39 117.5
C39 C40 H40 119.3
C39 C40 C41 121.5(8)
C41 C40 H40 119.3
C36 C41 C40 114.7(7)
C36 C41 H41 122.7
C40 C41 H41 122.7

loop_
_geom_bond_atom_site_label_1
_geom_bond_atom_site_label_2
_geom_bond_distance
I1 Fe1 2.6480(5)
P1 Fe1 2.1874(8)
P1 C1 1.838(3)
P1 C3 1.836(3)
P1 C9 1.833(3)
Fe1 P2 2.1954(8)
Fe1 C27 2.142(3)
Fe1 C28 2.110(3)
Fe1 C29 2.093(3)
Fe1 C30 2.069(3)
Fe1 C31 2.079(3)
C1 H1A 0.9900
C1 H1B 0.9900
C1 C2 1.533(4)
Si1 C27 1.872(3)
Si1 C32 1.866(3)
Si1 C33 1.861(3)
Si1 C34 1.870(3)
P2 C2 1.866(3)
P2 C15 1.845(3)
P2 C21 1.831(3)
C2 H2A 0.9900
C2 H2B 0.9900
C3 C4 1.398(4)
C3 C8 1.396(4)
C4 H4 0.9500
C4 C5 1.390(4)
C5 H5 0.9500
C5 C6 1.388(4)
C6 H6 0.9500
C6 C7 1.374(4)
C7 H7 0.9500
C7 C8 1.393(4)
C8 H8 0.9500
C9 C10 1.388(4)
C9 C14 1.396(4)
C10 H10 0.9500
C10 C11 1.391(4)
C11 H11 0.9500
C11 C12 1.378(4)
C12 H12 0.9500
C12 C13 1.389(4)
C13 H13 0.9500
C13 C14 1.385(4)
C14 H14 0.9500
C15 C16 1.409(4)
C15 C20 1.392(4)
C16 H16 0.9500
C16 C17 1.390(4)
C17 H17 0.9500
C17 C18 1.386(4)
C18 H18 0.9500
C18 C19 1.384(4)
C19 H19 0.9500
C19 C20 1.390(4)
C20 H20 0.9500
C21 C22 1.387(4)
C21 C26 1.401(4)
C22 H22 0.9500
C22 C23 1.392(4)
C23 H23 0.9500
C23 C24 1.376(5)
C24 H24 0.9500
C24 C25 1.377(5)
C25 H25 0.9500
C25 C26 1.392(4)
C26 H26 0.9500
C27 C28 1.443(4)
C27 C31 1.438(4)
C28 H28 0.9500
C28 C29 1.409(4)
C29 H29 0.9500
C29 C30 1.426(4)
C30 H30 0.9500
C30 C31 1.421(4)
C31 H31 0.9500
C32 H32A 0.9800
C32 H32B 0.9800
C32 H32C 0.9800
C33 H33A 0.9800
C33 H33B 0.9800
C33 H33C 0.9800
C34 H34C 0.9800
C34 H34A 0.9800
C34 H34B 0.9800
C35 H35A 0.9800
C35 H35B 0.9800
C35 H35C 0.9800
C35 C36 1.540(14)
C36 C37 1.287(10)
C36 C41 1.377(10)
C37 H37 0.9500
C37 C38 1.471(11)
C38 H38 0.9500
C38 C39 1.396(10)
C39 H39 0.9500
C39 C40 1.331(10)
C40 H40 0.9500
C40 C41 1.451(10)
C41 H41 0.9500

loop_
_geom_torsion_atom_site_label_1
_geom_torsion_atom_site_label_2
_geom_torsion_atom_site_label_3
_geom_torsion_atom_site_label_4
_geom_torsion
P1 C1 C2 P2 26.1(2)
P1 C3 C4 C5 174.8(2)
P1 C3 C8 C7 -174.8(2)
P1 C9 C10 C11 -175.7(2)
P1 C9 C14 C13 174.6(2)
Fe1 P1 C1 C2 -38.8(2)
Fe1 P1 C3 C4 -73.1(2)
Fe1 P1 C3 C8 103.5(2)
Fe1 P1 C9 C10 1.7(3)
Fe1 P1 C9 C14 -175.79(17)
Fe1 P2 C2 C1 -3.6(2)
Fe1 P2 C15 C16 -36.5(2)
Fe1 P2 C15 C20 148.7(2)
Fe1 P2 C21 C22 103.5(2)
Fe1 P2 C21 C26 -72.8(2)
Fe1 C27 C28 C29 -59.25(19)
Fe1 C27 C31 C30 59.65(19)
Fe1 C28 C29 C30 -59.40(19)
Fe1 C29 C30 C31 -61.31(18)
Fe1 C30 C31 C27 -61.39(19)
C1 P1 C3 C4 166.3(2)
C1 P1 C3 C8 -17.1(3)
C1 P1 C9 C10 123.4(2)
C1 P1 C9 C14 -54.1(2)
Si1 C27 C28 Fe1 -135.6(2)
Si1 C27 C28 C29 165.2(2)
Si1 C27 C31 Fe1 135.5(2)
Si1 C27 C31 C30 -164.9(2)
P2 C15 C16 C17 -173.9(2)
P2 C15 C20 C19 175.3(2)
P2 C21 C22 C23 -179.1(2)
P2 C21 C26 C25 177.4(2)
C2 P2 C15 C16 84.0(2)
C2 P2 C15 C20 -90.8(2)
C2 P2 C21 C22 -20.9(3)
C2 P2 C21 C26 162.7(2)
C3 P1 C1 C2 87.2(2)
C3 P1 C9 C10 -129.0(2)
C3 P1 C9 C14 53.5(2)
C3 C4 C5 C6 0.4(4)
C4 C3 C8 C7 1.8(4)
C4 C5 C6 C7 1.3(4)
C5 C6 C7 C8 -1.5(4)
C6 C7 C8 C3 -0.1(4)
C8 C3 C4 C5 -2.0(4)
C9 P1 C1 C2 -169.02(19)
C9 P1 C3 C4 60.5(2)
C9 P1 C3 C8 -122.9(2)
C9 C10 C11 C12 0.6(4)
C10 C9 C14 C13 -2.9(4)
C10 C11 C12 C13 -2.0(5)
C11 C12 C13 C14 0.9(4)
C12 C13 C14 C9 1.6(4)
C14 C9 C10 C11 1.8(4)
C15 P2 C2 C1 -130.2(2)
C15 P2 C21 C22 -124.6(2)
C15 P2 C21 C26 59.1(2)
C15 C16 C17 C18 -2.0(4)
C16 C15 C20 C19 0.5(4)
C16 C17 C18 C19 1.0(4)
C17 C18 C19 C20 0.6(4)
C18 C19 C20 C15 -1.4(4)
C20 C15 C16 C17 1.2(4)
C21 P2 C2 C1 125.20(19)
C21 P2 C15 C16 -167.6(2)
C21 P2 C15 C20 17.6(3)
C21 C22 C23 C24 3.2(5)
C22 C21 C26 C25 0.8(4)
C22 C23 C24 C25 -1.6(5)
C23 C24 C25 C26 -0.5(5)
C24 C25 C26 C21 0.8(5)
C26 C21 C22 C23 -2.8(4)
C27 C28 C29 Fe1 60.19(19)
C27 C28 C29 C30 0.8(3)
C28 C27 C31 Fe1 -59.47(18)
C28 C27 C31 C30 0.2(3)
C28 C29 C30 Fe1 60.66(19)
C28 C29 C30 C31 -0.7(3)
C29 C30 C31 Fe1 61.67(19)
C29 C30 C31 C27 0.3(3)
C31 C27 C28 Fe1 58.65(17)
C31 C27 C28 C29 -0.6(3)
C32 Si1 C27 Fe1 106.5(2)
C32 Si1 C27 C28 -155.9(2)
C32 Si1 C27 C31 6.4(3)
C33 Si1 C27 Fe1 -18.5(3)
C33 Si1 C27 C28 79.1(3)
C33 Si1 C27 C31 -118.6(3)
C34 Si1 C27 Fe1 -137.6(2)
C34 Si1 C27 C28 -40.0(3)
C34 Si1 C27 C31 122.3(3)
C35 C36 C37 C38 -176.9(9)
C35 C36 C41 C40 176.2(7)
C36 C37 C38 C39 1.5(12)
C37 C36 C41 C40 -0.1(14)
C37 C38 C39 C40 -1.0(12)
C38 C39 C40 C41 0.0(13)
C39 C40 C41 C36 0.7(11)
C41 C36 C37 C38 -1.0(16)
